data_7222540
loop_
_publ_author_name
'Meier, S.F.'
'Schleid, T.'

_publ_section_title
;
 Oxotellurate(IV) der Lanthanide: I. Die isotype Reihe M2 Te4 O11 (M =
 La-Nd, Sm-Yb)
;
_journal_name_full
;
Zeitschrift fuer Naturforschung, Teil B. Anorganische Chemie, Organische 
Chemie (42,1987-)
;
_journal_page_first 881
_journal_page_last 888
_journal_volume 59
_journal_year 2004
_chemical_formula_sum 'La2 O11 Te4'
_chemical_name_systematic 'La2 Te4 O11'
_space_group_IT_number 15
_symmetry_space_group_name_Hall '-C 2yc'
_symmetry_space_group_name_H-M 'C 1 2/c 1'
_cell_angle_alpha 90
_cell_angle_beta 105.981
_cell_angle_gamma 90
_cell_formula_units_Z 4
_cell_length_a 12.8413
_cell_length_b 5.2831
_cell_length_c 16.4532
_cell_volume 1073.078
_citation_journal_id_ASTM ZNBSEN
_cod_data_source_file Meier_ZNBSEN_2004_1347.cif
_cod_data_source_block La2O11Te4
_cod_database_code 7222540

loop_
_symmetry_equiv_pos_as_xyz
x,y,z
-x,y,-z+1/2
-x,-y,-z
x,-y,z-1/2
x+1/2,y+1/2,z
-x+1/2,y+1/2,-z+1/2
-x+1/2,-y+1/2,-z
x+1/2,-y+1/2,z-1/2

loop_
_atom_site_label
_atom_site_type_symbol
_atom_site_fract_x
_atom_site_fract_y
_atom_site_fract_z
_atom_site_occupancy
_atom_site_U_iso_or_equiv
O2 O-2 0.206 0.5386 0.44008 1 0.0
O6 O-2 0 0.8542 0.25 1 0.0
O1 O-2 0.24817 0.067 0.37044 1 0.0
O4 O-2 0.47222 0.1001 0.39693 1 0.0
Te2 Te+4 0.1189 0.73244 0.203906 1 0.0
La1 La+3 0.119178 0.25618 0.038159 1 0.0
O3 O-2 0.07344 0.1267 0.45239 1 0.0
O5 O-2 0.35323 0.5531 0.32594 1 0.0
Te1 Te+4 0.130335 0.27701 0.371313 1 0.0
